data_7720638
loop_
_publ_author_name
'Obenl&#xfc;neschlo&#xdf;, Jorit'
'Nies, Cara-Lena'
'Gock, Michael'
'Unkrig-Bau, Michael'
'Huster, Jan-Niklas'
'Nolan, Michael'
'Devi, Anjana'

_publ_section_title
;
 Ruthenium(II) carbonyl amidates - a new class of precursors for atomic
 layer deposition.
;
_journal_issue 10
_journal_name_full 'Dalton transactions (Cambridge, England : 2003)'
_journal_page_first 4046
_journal_page_last 4050
_journal_paper_doi 10.1039/d5dt02610e
_journal_volume 55
_journal_year 2026
_chemical_formula_moiety 'C18 H32 N2 O4 Ru'
_chemical_formula_sum 'C18 H32 N2 O4 Ru'
_chemical_formula_weight 441.52
_chemical_melting_point 347
_chemical_name_common 'Ruthenium dicarbonyl bisamidate'
_chemical_name_systematic Ru(iPrtBuAD)2(CO)2
_space_group_crystal_system triclinic
_space_group_IT_number 2
_space_group_name_Hall '-P 1'
_space_group_name_H-M_alt 'P -1'
_atom_sites_solution_hydrogens geom
_atom_sites_solution_primary dual
_audit_creation_date 2025-09-13
_audit_creation_method
;
Olex2 1.5
(compiled 2025.05.31 svn.r86d253d1 for OlexSys, GUI svn.r7254)
;
_audit_update_record
;
2025-09-13 deposited with the CCDC.	2026-01-12 downloaded from the CCDC.
;
_cell_angle_alpha 96.0780(10)
_cell_angle_beta 99.1580(10)
_cell_angle_gamma 114.4300(10)
_cell_formula_units_Z 2
_cell_length_a 8.56440(10)
_cell_length_b 8.88060(10)
_cell_length_c 16.15620(10)
_cell_measurement_reflns_used 29281
_cell_measurement_temperature 100.00(10)
_cell_measurement_theta_max 76.2420
_cell_measurement_theta_min 2.8320
_cell_volume 1084.17(2)
_computing_cell_refinement 'CrysAlisPro 1.171.41.93a (Rigaku OD, 2020)'
_computing_data_collection 'CrysAlisPro 1.171.41.93a (Rigaku OD, 2020)'
_computing_data_reduction 'CrysAlisPro 1.171.41.93a (Rigaku OD, 2020)'
_computing_molecular_graphics 'Olex2 1.5 (Dolomanov et al., 2009)'
_computing_publication_material 'Olex2 1.5 (Dolomanov et al., 2009)'
_computing_structure_refinement 'SHELXL 2019/3 (Sheldrick, 2015)'
_computing_structure_solution 'SHELXT 2018/2 (Sheldrick, 2018)'
_diffrn_ambient_environment N~2~
_diffrn_ambient_temperature 100.00(10)
_diffrn_detector 'Hybrid Pixel Array Detector'
_diffrn_detector_area_resol_mean 10.0000
_diffrn_detector_type HyPix
_diffrn_measured_fraction_theta_full 0.999
_diffrn_measured_fraction_theta_max 0.998
_diffrn_measurement_details
;
List of Runs (angles in degrees, time in seconds):

  # Type    Start    End  Width  t~exp~   \w     \q     \k     \f   Frames
#--------------------------------------------------------------------------
  1  \w     31.00 126.00   0.50    0.05    --   54.00  77.00 -57.36  190
  2  \w     44.00  69.00   0.50    0.05    --   66.00  77.00-136.99   50
  3  \w     44.00  69.00   0.50    0.05    --   66.00  77.00-173.97   50
  4  \w     31.00 126.00   0.50    0.05    --   54.00  77.00-170.96  190
  5  \w    114.00 139.00   0.50    0.05    --   66.00  77.00-173.97   50
  6  \w     36.00 131.00   0.50    0.05    --   58.00  76.00-144.89  190
  7  \w     32.00 126.00   0.50    0.05    --   54.00  76.00-116.73  188
  8  \w     40.00 135.00   0.50    0.05    --   62.00  75.00   3.05  190
  9  \w     44.00  71.00   0.50    0.05    --   66.00  75.00  60.40   54
 10  \w     37.00 131.00   0.50    0.05    --   58.00  73.00  57.82  188
 11  \w     41.00 135.00   0.50    0.05    --   62.00  73.00  28.41  188
 12  \w     33.00 126.00   0.50    0.05    --   54.00  72.00  -1.66  186
 13  \w     93.00 178.00   0.50    0.05    --  105.91  47.00 -96.00  170
 14  \w     34.00 120.00   0.50    0.05    --   47.03  47.00 -96.00  172
 15  \w    -65.00 -20.00   0.50    0.05    --  -91.75  61.00  60.00   90
 16  \w    -50.00 -19.00   0.50    0.05    --  -91.75  47.00 -96.00   62
 17  \w    -47.00 -21.00   0.50    0.05    --  -91.75  45.00-150.00   52
 18  \w    -46.00 -21.00   0.50    0.05    --  -91.75  45.00-180.00   50
 19  \w    -50.00  25.00   0.50    0.05    --  -47.03  47.00 -96.00  150
 20  \w    -17.00  14.00   0.50    0.05    --   18.00 102.00 -88.04   62
 21  \w     -7.00  27.00   0.50    0.05    --   26.00  98.00 -39.75   68
 22  \w     -3.00  27.00   0.50    0.05    --   30.00  98.00   9.35   60
 23  \w      9.00  43.00   0.50    0.05    --   38.00  90.00  24.93   68
 24  \w    -14.00  28.00   0.50    0.05    --   18.00  97.00 113.12   84
 25  \w     17.00  43.00   0.50    0.05    --   46.00  90.00  99.72   52
 26  \w     14.00  43.00   0.50    0.05    --   42.00  89.00  31.14   58
 27  \w     14.00  43.00   0.50    0.05    --   42.00  89.00-174.11   58
 28  \w     41.00 106.00   0.50    0.05    --  105.91 -94.00  90.00  130
 29  \w     35.00 103.00   0.50    0.05    --  105.91-125.00  30.00  136
 30  \w     34.00 107.00   0.50    0.05    --  105.91-105.00  81.42  146
 31  \w     34.00  95.00   0.50    0.05    --   47.03-125.00 -30.00  122
 32  \w     83.00 111.00   0.50    0.05    --  105.91-125.00 -60.00   56
 33  \w     70.00  97.00   0.50    0.05    --  105.91 -94.00-120.00   54
 34  \w     36.00  68.00   0.50    0.05    --  105.91 -94.00-120.00   64
 35  \w     34.00  95.00   0.50    0.05    --  105.91 -94.00-150.00  122
 36  \w     34.00 105.00   0.50    0.05    --  105.91 -94.00 -30.00  142
 37  \w     42.00  79.00   0.50    0.05    --  105.91 -94.00 150.00   74
 38  \w     76.00 102.00   0.50    0.05    --  105.91 -77.00 120.00   52
 39  \w     46.00  74.00   0.50    0.05    --  105.91 -61.00 120.00   56
 40  \w     33.00  59.00   0.50    0.05    --  105.91 -77.00 120.00   52
 41  \w     34.00  73.00   0.50    0.05    --  105.91 -61.00 -90.00   78
 42  \w     34.00  68.00   0.50    0.05    --  105.91 -61.00-120.00   68
 43  \w    -24.00  56.00   0.50    0.05    --   47.03 -47.00 114.00  160
 44  \w   -121.00 -34.00   0.50    0.05    --  -47.03 -19.00   0.00  174
 45  \w   -119.00 -24.00   0.50    0.05    --  -47.03 -77.00-120.00  190
 46  \w   -119.00 -24.00   0.50    0.05    --  -47.03 -77.00 -60.00  190
 47  \w    -85.00 -24.00   0.50    0.05    --  -91.75 125.00 -30.00  122
 48  \w   -118.00 -34.00   0.50    0.05    --  -47.03 -47.00 114.00  168
 49  \w    -98.00 -71.00   0.50    0.05    --  -91.75 -77.00   0.00   54
 50  \w   -141.00-115.00   0.50    0.05    --  -91.75 -77.00   0.00   52
 51  \w   -101.00 -74.00   0.50    0.05    --  -91.75 -77.00-120.00   54
 52  \w    -95.00 -69.00   0.50    0.05    --  -91.75 -77.00 -90.00   52
 53  \w   -138.00-101.00   0.50    0.05    --  -91.75 -77.00 -90.00   74
 54  \w   -154.00-127.00   0.50    0.05    --  -91.75 -77.00-120.00   54
 55  \w   -160.00-133.00   0.50    0.05    --  -91.75 -74.00 -68.61   54
 56  \w   -162.00 -70.00   0.50    0.05    --  -91.75 -74.00-109.88  184
 57  \w    -97.00 -69.00   0.50    0.05    --  -91.75 -76.00 -55.90   56
 58  \w    -77.00 -52.00   0.50    0.05    --  -74.00 -74.00 -34.40   50
 59  \w   -162.00 -70.00   0.50    0.05    --  -91.75 -74.00  78.86  184
 60  \w   -159.00 -70.00   0.50    0.05    --  -91.75 -77.00 120.00  178
 61  \w    -82.00 -56.00   0.50    0.05    --  -78.00 -74.00 118.12   52
 62  \w   -135.00 -39.00   0.50    0.05    --  -62.00 -76.00  89.91  192
 63  \w   -162.00-107.00   0.50    0.05    --  -91.75 -74.00  31.74  110
 64  \w    -97.00 -71.00   0.50    0.05    --  -91.75 -74.00  31.74   52
 65  \w   -143.00 -71.00   0.50    0.05    --  -91.75 -73.00 163.75  144
 66  \w    -84.00 -58.00   0.50    0.05    --  -78.00 -73.00  93.89   52
 67  \w   -135.00 -41.00   0.50    0.05    --  -62.00 -73.00  66.65  188
 68  \w   -143.00-116.00   0.50    0.05    --  -74.00 -74.00 -34.40   54
 69  \w   -113.00 -70.00   0.50    0.05    --  -91.75 -74.00 -68.61   86
 70  \w    -96.00 -71.00   0.50    0.05    --  -91.75 -73.00 -52.40   50
 71  \w    -89.00 -62.00   0.50    0.05    --  -82.00 -73.00 -50.95   54
 72  \w    -79.00 -53.00   0.50    0.05    --  -74.00 -72.00 -68.20   52
 73  \w    -85.00 -58.00   0.50    0.05    --  -78.00 -72.00-146.43   54
 74  \w   -159.00 -69.00   0.50    0.05    --  -90.00 -73.00-165.48  180
 75  \w   -162.00-116.00   0.50    0.05    --  -91.75 -73.00 -52.40   92
 76  \w   -149.00-124.00   0.50    0.05    --  -78.00 -72.00-146.43   50
 77  \w    -89.00 -62.00   0.50    0.05    --  -82.00 -72.00  15.98   54
 78  \w    -84.00 -57.00   0.50    0.05    --  -78.00 -72.00 -12.19   54
 79  \w    -91.00 -65.00   0.50    0.05    --  -86.00 -72.00  46.20   52
 80  \w   -130.00 -72.00   0.50    0.05    --  -91.75 -71.00  67.73  116
 81  \w    -92.00 -65.00   0.50    0.05    --  -86.00 -73.00 171.50   54
 82  \w   -150.00 -71.00   0.50    0.05    --  -91.75 -72.00 126.51  158
 83  \w   -158.00-130.00   0.50    0.05    --  -86.00 -72.00  46.20   56
 84  \w   -134.00-109.00   0.50    0.05    --  -91.75 -70.00 179.02   50
 85  \w    -76.00 -46.00   0.50    0.05    --  -66.00 -70.00 112.62   60
 86  \w   -148.00 -74.00   0.50    0.05    --  -91.75 -70.00 146.90  148
 87  \w    -90.00 -63.00   0.50    0.05    --  -82.00 -70.00   1.81   54
 88  \w   -129.00-103.00   0.50    0.05    --  -66.00 -70.00 112.62   52
 89  \w    -84.00 -57.00   0.50    0.05    --  -78.00 -72.00 -98.98   54
 90  \w    -72.00 -46.00   0.50    0.05    --  -66.00 -70.00-105.79   52
 91  \w    -87.00 -62.00   0.50    0.05    --  -82.00 -71.00-177.40   50
 92  \w   -150.00-124.00   0.50    0.05    --  -82.00 -71.00-177.40   52
 93  \w    -74.00 -47.00   0.50    0.05    --  -66.00 -69.00 -66.86   54
 94  \w    -73.00 -46.00   0.50    0.05    --  -66.00 -69.00-131.35   54
 95  \w    -99.00 -73.00   0.50    0.05    --  -91.75 -67.00-154.33   52
 96  \w   -163.00-108.00   0.50    0.05    --  -91.75 -70.00 -23.12  110
 97  \w   -105.00 -74.00   0.50    0.05    --  -91.75 -70.00 -23.12   62
 98  \w    -96.00 -69.00   0.50    0.05    --  -86.00 -64.00 -99.44   54
 99  \w   -102.00 -64.00   0.50    0.05    --  -82.00 -64.00-140.60   76
100  \w   -114.00 -74.00   0.50    0.05    --  -91.75 -63.00-149.40   80
101  \w    -82.00 -56.00   0.50    0.05    --  -74.00 -66.00  44.66   52
102  \w    -92.00 -65.00   0.50    0.05    --  -82.00 -63.00  65.97   54
103  \w   -107.00 -72.00   0.50    0.05    --  -91.75 -70.00 179.02   70
104  \w    -75.00 -48.00   0.50    0.05    --  -66.00 -66.00 134.75   54
105  \w   -163.00 -79.00   0.50    0.05    --  -91.75 -47.00 114.00  168
106  \w   -160.00-133.00   0.50    0.05    --  -91.75 -62.00  -6.16   54
107  \w   -162.00 -89.00   0.50    0.05    --  -91.75 -30.00   0.00  146
108  \w    -83.00 -57.00   0.50    0.05    --  -74.00 -63.00  -0.40   52
109  \w   -113.00 -75.00   0.50    0.05    --  -91.75 -62.00  -6.16   76
;
_diffrn_measurement_device 'four-circle diffractometer'
_diffrn_measurement_device_type 'XtaLAB Synergy, Dualflex, HyPix'
_diffrn_measurement_method '\w scans'
_diffrn_orient_matrix_type 'CrysAlisPro convention (1999,Acta A55,543-557)'
_diffrn_orient_matrix_UB_11 0.0419226000
_diffrn_orient_matrix_UB_12 0.1343018000
_diffrn_orient_matrix_UB_13 -0.0567261000
_diffrn_orient_matrix_UB_21 0.1685730000
_diffrn_orient_matrix_UB_22 -0.0172796000
_diffrn_orient_matrix_UB_23 -0.0089099000
_diffrn_orient_matrix_UB_31 -0.1045227000
_diffrn_orient_matrix_UB_32 -0.1390794000
_diffrn_orient_matrix_UB_33 -0.0799048000
_diffrn_radiation_monochromator mirror
_diffrn_radiation_probe x-ray
_diffrn_radiation_type 'Cu K\a'
_diffrn_radiation_wavelength 1.54184
_diffrn_reflns_av_R_equivalents 0.0653
_diffrn_reflns_av_unetI/netI 0.0248
_diffrn_reflns_Laue_measured_fraction_full 0.999
_diffrn_reflns_Laue_measured_fraction_max 0.998
_diffrn_reflns_limit_h_max 10
_diffrn_reflns_limit_h_min -10
_diffrn_reflns_limit_k_max 10
_diffrn_reflns_limit_k_min -10
_diffrn_reflns_limit_l_max 19
_diffrn_reflns_limit_l_min -19
_diffrn_reflns_number 37602
_diffrn_reflns_point_group_measured_fraction_full 0.999
_diffrn_reflns_point_group_measured_fraction_max 0.998
_diffrn_reflns_theta_full 67.684
_diffrn_reflns_theta_max 67.957
_diffrn_reflns_theta_min 2.822
_diffrn_source 'micro-focus sealed X-ray tube'
_diffrn_source_type 'PhotonJet (Cu) X-ray Source'
_exptl_absorpt_coefficient_mu 6.032
_exptl_absorpt_correction_T_max 1.000
_exptl_absorpt_correction_T_min 0.181
_exptl_absorpt_correction_type gaussian
_exptl_absorpt_process_details
;
CrysAlisPro 1.171.41.93a (Rigaku Oxford Diffraction, 2020)
Numerical absorption correction based on gaussian integration over
a multifaceted crystal model
Empirical absorption correction using spherical harmonics,
implemented in SCALE3 ABSPACK scaling algorithm.
;
_exptl_crystal_colour 'clear yellow'
_exptl_crystal_colour_lustre clear
_exptl_crystal_colour_primary yellow
_exptl_crystal_density_diffrn 1.352
_exptl_crystal_description block
_exptl_crystal_F_000 460
_exptl_crystal_recrystallization_method 'Re-crystallisation from solvent: hexane'
_exptl_crystal_size_max 0.44
_exptl_crystal_size_mid 0.31
_exptl_crystal_size_min 0.25
_refine_diff_density_max 0.503
_refine_diff_density_min -0.795
_refine_diff_density_rms 0.067
_refine_ls_extinction_method none
_refine_ls_goodness_of_fit_ref 1.074
_refine_ls_hydrogen_treatment constr
_refine_ls_matrix_type full
_refine_ls_number_parameters 236
_refine_ls_number_reflns 3957
_refine_ls_number_restraints 0
_refine_ls_restrained_S_all 1.074
_refine_ls_R_factor_all 0.0243
_refine_ls_R_factor_gt 0.0238
_refine_ls_shift/su_max 0.001
_refine_ls_shift/su_mean 0.000
_refine_ls_structure_factor_coef Fsqd
_refine_ls_weighting_details 'w=1/[\s^2^(Fo^2^)+(0.0317P)^2^+0.8938P] where P=(Fo^2^+2Fc^2^)/3'
_refine_ls_weighting_scheme calc
_refine_ls_wR_factor_gt 0.0615
_refine_ls_wR_factor_ref 0.0617
_reflns_Friedel_coverage 0.000
_reflns_number_gt 3888
_reflns_number_total 3957
_reflns_threshold_expression 'I > 2\s(I)'
_cod_data_source_file d5dt02610e2.cif
_cod_data_source_block jo-hp-051_4_auto
_cod_database_code 7720638
_shelx_shelxl_version_number 2019/3
_chemical_oxdiff_formula RuO2N2C16H32
_shelx_space_group_comment
;
The symmetry employed for this shelxl refinement is uniquely defined
by the following loop, which should always be used as a source of
symmetry information in preference to the above space-group names.
They are only intended as comments.
;
_shelx_estimated_absorpt_t_max 0.314
_shelx_estimated_absorpt_t_min 0.177
_olex2_refinement_description
;
1. Fixed Uiso
 At 1.2 times of:
  All C(H) groups
 At 1.5 times of:
  All C(H,H,H) groups
2.a Ternary CH refined with riding coordinates:
 C14(H14), C6(H6)
2.b Idealised Me refined as rotating group:
 C8(H8A,H8B,H8C), C11(H11A,H11B,H11C), C12(H12A,H12B,H12C), C13(H13A,H13B,
 H13C), C15(H15A,H15B,H15C), C16(H16A,H16B,H16C), C7(H7A,H7B,H7C), C3(H3A,H3B,
 H3C), C4(H4A,H4B,H4C), C5(H5A,H5B,H5C)
;
_olex2_submission_special_instructions 'No special instructions were received'
_oxdiff_exptl_absorpt_empirical_details
;
Empirical correction (ABSPACK) includes:
- Absorption correction using spherical harmonics
- Frame scaling
;
_oxdiff_exptl_absorpt_empirical_full_max 2.964
_oxdiff_exptl_absorpt_empirical_full_min 0.641

loop_
_space_group_symop_operation_xyz
'x, y, z'
'-x, -y, -z'

loop_
_atom_site_label
_atom_site_type_symbol
_atom_site_fract_x
_atom_site_fract_y
_atom_site_fract_z
_atom_site_U_iso_or_equiv
_atom_site_adp_type
_atom_site_occupancy
_atom_site_site_symmetry_order
_atom_site_calc_flag
_atom_site_refinement_flags_posn
_atom_site_refinement_flags_adp
_atom_site_refinement_flags_occupancy
_atom_site_disorder_assembly
_atom_site_disorder_group
O1 O 0.51305(18) 0.47105(18) 0.33902(9) 0.0167(3) Uani 1 1 d . . . . .
C8 C 0.4834(4) 0.9675(3) 0.37931(19) 0.0396(7) Uani 1 1 d . . . . .
H8A H 0.395095 0.927153 0.325323 0.059 Uiso 1 1 calc R U . . .
H8B H 0.534753 1.090759 0.393579 0.059 Uiso 1 1 calc R U . . .
H8C H 0.427405 0.919780 0.424829 0.059 Uiso 1 1 calc R U . . .
C10 C 0.5816(3) 0.3289(3) 0.09397(14) 0.0196(4) Uani 1 1 d . . . . .
C11 C 0.4805(3) 0.2518(3) 0.00102(15) 0.0286(5) Uani 1 1 d . . . . .
H11A H 0.360855 0.168674 -0.000205 0.043 Uiso 1 1 calc R U . . .
H11B H 0.540990 0.196533 -0.027561 0.043 Uiso 1 1 calc R U . . .
H11C H 0.475171 0.340901 -0.028594 0.043 Uiso 1 1 calc R U . . .
C12 C 0.6005(3) 0.1948(3) 0.14201(17) 0.0283(5) Uani 1 1 d . . . . .
H12A H 0.660840 0.246756 0.201717 0.042 Uiso 1 1 calc R U . . .
H12B H 0.669062 0.147013 0.115271 0.042 Uiso 1 1 calc R U . . .
H12C H 0.483509 0.105177 0.139679 0.042 Uiso 1 1 calc R U . . .
C13 C 0.7669(3) 0.4639(3) 0.09429(17) 0.0286(5) Uani 1 1 d . . . . .
H13A H 0.756665 0.552951 0.066168 0.043 Uiso 1 1 calc R U . . .
H13B H 0.827579 0.412083 0.063546 0.043 Uiso 1 1 calc R U . . .
H13C H 0.834065 0.512371 0.153348 0.043 Uiso 1 1 calc R U . . .
C14 C 0.1914(3) 0.1715(3) 0.12974(15) 0.0214(5) Uani 1 1 d . . . . .
H14 H 0.230237 0.104638 0.091311 0.026 Uiso 1 1 calc R U . . .
C15 C 0.0231(3) 0.1700(4) 0.08166(19) 0.0373(6) Uani 1 1 d . . . . .
H15A H -0.009434 0.244461 0.116751 0.056 Uiso 1 1 calc R U . . .
H15B H -0.071565 0.054989 0.069140 0.056 Uiso 1 1 calc R U . . .
H15C H 0.041811 0.209452 0.028063 0.056 Uiso 1 1 calc R U . . .
Ru1 Ru 0.37587(2) 0.54922(2) 0.24600(2) 0.01445(7) Uani 1 1 d . . . . .
C16 C 0.1649(4) 0.0957(3) 0.20959(17) 0.0347(6) Uani 1 1 d . . . . .
H16A H 0.277534 0.105595 0.240989 0.052 Uiso 1 1 calc R U . . .
H16B H 0.080243 -0.023450 0.193123 0.052 Uiso 1 1 calc R U . . .
H16C H 0.119838 0.156152 0.246024 0.052 Uiso 1 1 calc R U . . .
C17 C 0.1752(3) 0.4898(3) 0.29019(13) 0.0194(4) Uani 1 1 d . . . . .
C18 C 0.2845(3) 0.6578(3) 0.17454(14) 0.0201(5) Uani 1 1 d . . . . .
C9 C 0.4894(3) 0.4124(3) 0.14306(13) 0.0163(4) Uani 1 1 d . . . . .
C6 C 0.6277(3) 0.9129(3) 0.37028(15) 0.0260(5) Uani 1 1 d . . . . .
H6 H 0.716763 0.954206 0.425722 0.031 Uiso 1 1 calc R U . . .
C7 C 0.7195(4) 0.9838(3) 0.30017(18) 0.0370(6) Uani 1 1 d . . . . .
H7A H 0.806368 0.940786 0.293891 0.056 Uiso 1 1 calc R U . . .
H7B H 0.778878 1.107044 0.315401 0.056 Uiso 1 1 calc R U . . .
H7C H 0.632217 0.949030 0.246142 0.056 Uiso 1 1 calc R U . . .
N1 N 0.5494(2) 0.7295(2) 0.35118(11) 0.0169(4) Uani 1 1 d . . . . .
C1 C 0.6062(3) 0.6245(3) 0.38017(13) 0.0161(4) Uani 1 1 d . . . . .
O2 O 0.57938(19) 0.56743(19) 0.18259(9) 0.0189(3) Uani 1 1 d . . . . .
N2 N 0.3272(2) 0.3458(2) 0.15313(11) 0.0163(4) Uani 1 1 d . . . . .
C2 C 0.7659(3) 0.6607(3) 0.45151(13) 0.0179(4) Uani 1 1 d . . . . .
O3 O 0.0475(2) 0.4511(2) 0.31405(10) 0.0274(4) Uani 1 1 d . . . . .
C3 C 0.7669(3) 0.4925(3) 0.46507(15) 0.0229(5) Uani 1 1 d . . . . .
H3A H 0.657869 0.421685 0.481145 0.034 Uiso 1 1 calc R U . . .
H3B H 0.867968 0.513757 0.510678 0.034 Uiso 1 1 calc R U . . .
H3C H 0.775383 0.434670 0.412054 0.034 Uiso 1 1 calc R U . . .
O4 O 0.2280(2) 0.7292(2) 0.13267(10) 0.0282(4) Uani 1 1 d . . . . .
C4 C 0.7593(3) 0.7513(3) 0.53698(14) 0.0216(5) Uani 1 1 d . . . . .
H4A H 0.748922 0.854777 0.528605 0.032 Uiso 1 1 calc R U . . .
H4B H 0.867367 0.779653 0.579516 0.032 Uiso 1 1 calc R U . . .
H4C H 0.657462 0.677061 0.557045 0.032 Uiso 1 1 calc R U . . .
C5 C 0.9346(3) 0.7670(3) 0.42292(15) 0.0252(5) Uani 1 1 d . . . . .
H5A H 0.931733 0.712200 0.366393 0.038 Uiso 1 1 calc R U . . .
H5B H 1.037433 0.777098 0.464024 0.038 Uiso 1 1 calc R U . . .
H5C H 0.942100 0.879437 0.420148 0.038 Uiso 1 1 calc R U . . .

loop_
_atom_site_aniso_label
_atom_site_aniso_U_11
_atom_site_aniso_U_22
_atom_site_aniso_U_33
_atom_site_aniso_U_23
_atom_site_aniso_U_13
_atom_site_aniso_U_12
O1 0.0176(7) 0.0145(7) 0.0163(7) 0.0017(6) 0.0025(6) 0.0063(6)
C8 0.0465(16) 0.0267(13) 0.0439(16) -0.0085(12) -0.0047(13) 0.0232(13)
C10 0.0205(11) 0.0247(11) 0.0216(11) 0.0066(9) 0.0094(9) 0.0154(9)
C11 0.0346(13) 0.0372(14) 0.0207(12) 0.0011(11) 0.0110(10) 0.0217(12)
C12 0.0282(12) 0.0312(13) 0.0373(14) 0.0143(11) 0.0123(11) 0.0207(11)
C13 0.0228(12) 0.0313(13) 0.0391(14) 0.0109(11) 0.0155(10) 0.0150(10)
C14 0.0171(10) 0.0208(11) 0.0240(11) -0.0032(9) 0.0042(9) 0.0080(9)
C15 0.0195(12) 0.0370(15) 0.0459(16) -0.0139(12) -0.0047(11) 0.0124(11)
Ru1 0.01534(10) 0.01576(10) 0.01235(10) 0.00077(7) 0.00197(6) 0.00776(7)
C16 0.0423(15) 0.0219(12) 0.0370(15) 0.0054(11) 0.0189(12) 0.0079(11)
C17 0.0270(12) 0.0191(11) 0.0121(10) -0.0011(9) -0.0013(9) 0.0133(9)
C18 0.0200(11) 0.0240(11) 0.0165(10) -0.0001(9) 0.0067(8) 0.0100(9)
C9 0.0173(10) 0.0225(11) 0.0126(10) 0.0053(9) 0.0025(8) 0.0118(9)
C6 0.0311(13) 0.0160(11) 0.0252(12) 0.0007(9) -0.0030(10) 0.0089(10)
C7 0.0389(15) 0.0229(13) 0.0370(15) 0.0149(11) 0.0000(12) 0.0025(11)
N1 0.0185(9) 0.0139(9) 0.0142(8) -0.0013(7) 0.0003(7) 0.0053(7)
C1 0.0158(10) 0.0182(10) 0.0136(10) 0.0031(8) 0.0042(8) 0.0064(8)
O2 0.0174(7) 0.0200(8) 0.0194(8) 0.0046(6) 0.0045(6) 0.0080(6)
N2 0.0176(9) 0.0185(9) 0.0135(8) -0.0013(7) 0.0028(7) 0.0098(7)
C2 0.0166(10) 0.0186(11) 0.0160(10) 0.0025(9) 0.0016(8) 0.0062(9)
O3 0.0237(8) 0.0388(10) 0.0249(8) 0.0071(7) 0.0106(7) 0.0167(8)
C3 0.0200(11) 0.0245(12) 0.0233(11) 0.0039(9) 0.0004(9) 0.0106(9)
O4 0.0336(9) 0.0373(10) 0.0247(8) 0.0128(8) 0.0074(7) 0.0242(8)
C4 0.0215(11) 0.0241(11) 0.0162(11) 0.0024(9) 0.0018(9) 0.0084(9)
C5 0.0168(11) 0.0272(12) 0.0269(12) 0.0046(10) 0.0052(9) 0.0053(9)

loop_
_atom_type_symbol
_atom_type_description
_atom_type_scat_dispersion_real
_atom_type_scat_dispersion_imag
_atom_type_scat_source
C C 0.0181 0.0091 'International Tables Vol C Tables 4.2.6.8 and 6.1.1.4'
H H 0.0000 0.0000 'International Tables Vol C Tables 4.2.6.8 and 6.1.1.4'
N N 0.0311 0.0180 'International Tables Vol C Tables 4.2.6.8 and 6.1.1.4'
O O 0.0492 0.0322 'International Tables Vol C Tables 4.2.6.8 and 6.1.1.4'
Ru Ru 0.0552 3.2960 'International Tables Vol C Tables 4.2.6.8 and 6.1.1.4'

loop_
_exptl_crystal_face_index_h
_exptl_crystal_face_index_k
_exptl_crystal_face_index_l
_exptl_crystal_face_perp_dist
3 -3 -8 0.1433
2 4 2 0.1918
0 2 8 0.1582
-2 -3 8 0.1788
-2 -3 7 0.1810
-3 -3 1 0.1564
2 -1 -10 0.1261
4 1 -5 0.1220
-4 2 8 0.1407
-4 -1 -1 0.1596
-5 1 5 0.1260
5 -2 -1 0.1344
5 -4 -5 0.1458
-6 3 3 0.0997
5 -4 0 0.1279
4 -5 -4 0.1495
-5 4 -1 0.1117
2 1 7 0.1460
4 -2 5 0.1508
5 -5 0 0.1380
-4 4 -4 0.1268
4 -4 6 0.1447
-2 4 -7 0.1578
-1 0 10 0.1263
2 2 -10 0.1372
-4 2 -5 0.1248
-2 5 5 0.1709

loop_
_geom_angle_atom_site_label_1
_geom_angle_atom_site_label_2
_geom_angle_atom_site_label_3
_geom_angle
_geom_angle_site_symmetry_1
_geom_angle_site_symmetry_3
_geom_angle_publ_flag
C1 O1 Ru1 91.55(12) . . ?
H8A C8 H8B 109.5 . . ?
H8A C8 H8C 109.5 . . ?
H8B C8 H8C 109.5 . . ?
C6 C8 H8A 109.5 . . ?
C6 C8 H8B 109.5 . . ?
C6 C8 H8C 109.5 . . ?
C11 C10 C12 111.4(2) . . ?
C11 C10 C13 108.54(19) . . ?
C11 C10 C9 111.88(17) . . ?
C12 C10 C13 108.69(18) . . ?
C9 C10 C12 107.69(17) . . ?
C9 C10 C13 108.60(18) . . ?
C10 C11 H11A 109.5 . . ?
C10 C11 H11B 109.5 . . ?
C10 C11 H11C 109.5 . . ?
H11A C11 H11B 109.5 . . ?
H11A C11 H11C 109.5 . . ?
H11B C11 H11C 109.5 . . ?
C10 C12 H12A 109.5 . . ?
C10 C12 H12B 109.5 . . ?
C10 C12 H12C 109.5 . . ?
H12A C12 H12B 109.5 . . ?
H12A C12 H12C 109.5 . . ?
H12B C12 H12C 109.5 . . ?
C10 C13 H13A 109.5 . . ?
C10 C13 H13B 109.5 . . ?
C10 C13 H13C 109.5 . . ?
H13A C13 H13B 109.5 . . ?
H13A C13 H13C 109.5 . . ?
H13B C13 H13C 109.5 . . ?
C15 C14 H14 108.9 . . ?
C15 C14 C16 111.7(2) . . ?
C16 C14 H14 108.9 . . ?
N2 C14 H14 108.9 . . ?
N2 C14 C15 108.49(19) . . ?
N2 C14 C16 109.93(19) . . ?
C14 C15 H15A 109.5 . . ?
C14 C15 H15B 109.5 . . ?
C14 C15 H15C 109.5 . . ?
H15A C15 H15B 109.5 . . ?
H15A C15 H15C 109.5 . . ?
H15B C15 H15C 109.5 . . ?
O1 Ru1 C9 84.50(6) . . ?
O1 Ru1 C1 31.09(6) . . ?
O1 Ru1 O2 83.69(5) . . ?
C17 Ru1 O1 95.89(7) . . ?
C17 Ru1 C9 137.60(8) . . ?
C17 Ru1 N1 96.73(8) . . ?
C17 Ru1 C1 100.50(8) . . ?
C17 Ru1 O2 168.78(8) . . ?
C17 Ru1 N2 106.39(8) . . ?
C18 Ru1 O1 169.44(8) . . ?
C18 Ru1 C17 87.31(9) . . ?
C18 Ru1 C9 99.93(8) . . ?
C18 Ru1 N1 107.33(8) . . ?
C18 Ru1 C1 138.40(8) . . ?
C18 Ru1 O2 95.11(7) . . ?
C18 Ru1 N2 96.47(8) . . ?
C9 Ru1 C1 100.99(6) . . ?
N1 Ru1 O1 62.35(6) . . ?
N1 Ru1 C9 119.96(7) . . ?
N1 Ru1 C1 31.54(7) . . ?
N1 Ru1 O2 93.00(6) . . ?
O2 Ru1 C9 31.19(6) . . ?
O2 Ru1 C1 84.95(6) . . ?
N2 Ru1 O1 92.29(6) . . ?
N2 Ru1 C9 31.58(7) . . ?
N2 Ru1 N1 147.50(7) . . ?
N2 Ru1 C1 119.51(7) . . ?
N2 Ru1 O2 62.48(6) . . ?
C14 C16 H16A 109.5 . . ?
C14 C16 H16B 109.5 . . ?
C14 C16 H16C 109.5 . . ?
H16A C16 H16B 109.5 . . ?
H16A C16 H16C 109.5 . . ?
H16B C16 H16C 109.5 . . ?
O3 C17 Ru1 177.18(18) . . ?
O4 C18 Ru1 177.53(19) . . ?
C10 C9 Ru1 169.83(14) . . ?
O2 C9 C10 118.51(18) . . ?
O2 C9 Ru1 57.86(10) . . ?
O2 C9 N2 113.02(18) . . ?
N2 C9 C10 128.45(19) . . ?
N2 C9 Ru1 55.88(11) . . ?
C8 C6 H6 108.9 . . ?
C7 C6 C8 111.7(2) . . ?
C7 C6 H6 108.9 . . ?
N1 C6 C8 108.6(2) . . ?
N1 C6 H6 108.9 . . ?
N1 C6 C7 109.9(2) . . ?
C6 C7 H7A 109.5 . . ?
C6 C7 H7B 109.5 . . ?
C6 C7 H7C 109.5 . . ?
H7A C7 H7B 109.5 . . ?
H7A C7 H7C 109.5 . . ?
H7B C7 H7C 109.5 . . ?
C6 N1 Ru1 133.56(14) . . ?
C1 N1 Ru1 92.58(13) . . ?
C1 N1 C6 130.49(18) . . ?
O1 C1 Ru1 57.36(10) . . ?
O1 C1 N1 112.54(18) . . ?
O1 C1 C2 118.16(18) . . ?
N1 C1 Ru1 55.88(11) . . ?
N1 C1 C2 129.27(19) . . ?
C2 C1 Ru1 169.34(14) . . ?
C9 O2 Ru1 90.95(12) . . ?
C14 N2 Ru1 133.63(13) . . ?
C9 N2 C14 130.53(18) . . ?
C9 N2 Ru1 92.54(13) . . ?
C1 C2 C4 112.02(17) . . ?
C1 C2 C5 108.69(17) . . ?
C3 C2 C1 108.63(17) . . ?
C3 C2 C4 108.13(17) . . ?
C3 C2 C5 108.63(18) . . ?
C5 C2 C4 110.66(18) . . ?
C2 C3 H3A 109.5 . . ?
C2 C3 H3B 109.5 . . ?
C2 C3 H3C 109.5 . . ?
H3A C3 H3B 109.5 . . ?
H3A C3 H3C 109.5 . . ?
H3B C3 H3C 109.5 . . ?
C2 C4 H4A 109.5 . . ?
C2 C4 H4B 109.5 . . ?
C2 C4 H4C 109.5 . . ?
H4A C4 H4B 109.5 . . ?
H4A C4 H4C 109.5 . . ?
H4B C4 H4C 109.5 . . ?
C2 C5 H5A 109.5 . . ?
C2 C5 H5B 109.5 . . ?
C2 C5 H5C 109.5 . . ?
H5A C5 H5B 109.5 . . ?
H5A C5 H5C 109.5 . . ?
H5B C5 H5C 109.5 . . ?

loop_
_geom_bond_atom_site_label_1
_geom_bond_atom_site_label_2
_geom_bond_distance
_geom_bond_site_symmetry_2
_geom_bond_publ_flag
O1 Ru1 2.1106(14) . ?
O1 C1 1.294(3) . ?
C8 H8A 0.9800 . ?
C8 H8B 0.9800 . ?
C8 H8C 0.9800 . ?
C8 C6 1.525(3) . ?
C10 C11 1.533(3) . ?
C10 C12 1.537(3) . ?
C10 C13 1.542(3) . ?
C10 C9 1.536(3) . ?
C11 H11A 0.9800 . ?
C11 H11B 0.9800 . ?
C11 H11C 0.9800 . ?
C12 H12A 0.9800 . ?
C12 H12B 0.9800 . ?
C12 H12C 0.9800 . ?
C13 H13A 0.9800 . ?
C13 H13B 0.9800 . ?
C13 H13C 0.9800 . ?
C14 H14 1.0000 . ?
C14 C15 1.518(3) . ?
C14 C16 1.523(3) . ?
C14 N2 1.462(3) . ?
C15 H15A 0.9800 . ?
C15 H15B 0.9800 . ?
C15 H15C 0.9800 . ?
Ru1 C17 1.860(2) . ?
Ru1 C18 1.857(2) . ?
Ru1 C9 2.500(2) . ?
Ru1 N1 2.0763(17) . ?
Ru1 C1 2.505(2) . ?
Ru1 O2 2.1175(14) . ?
Ru1 N2 2.0720(17) . ?
C16 H16A 0.9800 . ?
C16 H16B 0.9800 . ?
C16 H16C 0.9800 . ?
C17 O3 1.147(3) . ?
C18 O4 1.155(3) . ?
C9 O2 1.295(3) . ?
C9 N2 1.311(3) . ?
C6 H6 1.0000 . ?
C6 C7 1.524(4) . ?
C6 N1 1.456(3) . ?
C7 H7A 0.9800 . ?
C7 H7B 0.9800 . ?
C7 H7C 0.9800 . ?
N1 C1 1.312(3) . ?
C1 C2 1.536(3) . ?
C2 C3 1.536(3) . ?
C2 C4 1.544(3) . ?
C2 C5 1.539(3) . ?
C3 H3A 0.9800 . ?
C3 H3B 0.9800 . ?
C3 H3C 0.9800 . ?
C4 H4A 0.9800 . ?
C4 H4B 0.9800 . ?
C4 H4C 0.9800 . ?
C5 H5A 0.9800 . ?
C5 H5B 0.9800 . ?
C5 H5C 0.9800 . ?

loop_
_geom_torsion_atom_site_label_1
_geom_torsion_atom_site_label_2
_geom_torsion_atom_site_label_3
_geom_torsion_atom_site_label_4
_geom_torsion
_geom_torsion_site_symmetry_1
_geom_torsion_site_symmetry_2
_geom_torsion_site_symmetry_3
_geom_torsion_site_symmetry_4
_geom_torsion_publ_flag
O1 C1 C2 C3 -6.5(3) . . . . ?
O1 C1 C2 C4 -125.9(2) . . . . ?
O1 C1 C2 C5 111.5(2) . . . . ?
C8 C6 N1 Ru1 68.4(3) . . . . ?
C8 C6 N1 C1 -138.2(2) . . . . ?
C10 C9 O2 Ru1 -168.99(16) . . . . ?
C10 C9 N2 C14 7.4(4) . . . . ?
C10 C9 N2 Ru1 168.57(19) . . . . ?
C11 C10 C9 Ru1 167.0(8) . . . . ?
C11 C10 C9 O2 -126.7(2) . . . . ?
C11 C10 C9 N2 55.3(3) . . . . ?
C12 C10 C9 Ru1 44.3(9) . . . . ?
C12 C10 C9 O2 110.7(2) . . . . ?
C12 C10 C9 N2 -67.4(3) . . . . ?
C13 C10 C9 Ru1 -73.2(9) . . . . ?
C13 C10 C9 O2 -6.9(3) . . . . ?
C13 C10 C9 N2 175.1(2) . . . . ?
C15 C14 N2 Ru1 76.0(2) . . . . ?
C15 C14 N2 C9 -130.4(2) . . . . ?
Ru1 O1 C1 N1 9.22(17) . . . . ?
Ru1 O1 C1 C2 -168.78(15) . . . . ?
Ru1 C9 N2 C14 -161.2(2) . . . . ?
Ru1 N1 C1 O1 -9.38(17) . . . . ?
Ru1 N1 C1 C2 168.34(19) . . . . ?
Ru1 C1 C2 C3 -68.9(8) . . . . ?
Ru1 C1 C2 C4 171.8(7) . . . . ?
Ru1 C1 C2 C5 49.2(9) . . . . ?
C16 C14 N2 Ru1 -46.4(3) . . . . ?
C16 C14 N2 C9 107.2(2) . . . . ?
C6 N1 C1 O1 -170.4(2) . . . . ?
C6 N1 C1 Ru1 -161.0(3) . . . . ?
C6 N1 C1 C2 7.3(4) . . . . ?
C7 C6 N1 Ru1 -54.1(3) . . . . ?
C7 C6 N1 C1 99.3(3) . . . . ?
N1 C1 C2 C3 175.9(2) . . . . ?
N1 C1 C2 C4 56.5(3) . . . . ?
N1 C1 C2 C5 -66.1(3) . . . . ?
O2 C9 N2 C14 -170.75(19) . . . . ?
O2 C9 N2 Ru1 -9.54(17) . . . . ?
N2 C9 O2 Ru1 9.33(17) . . . . ?

loop_
_exptl_oxdiff_crystal_face_indexfrac_h
_exptl_oxdiff_crystal_face_indexfrac_k
_exptl_oxdiff_crystal_face_indexfrac_l
_exptl_oxdiff_crystal_face_x
_exptl_oxdiff_crystal_face_y
_exptl_oxdiff_crystal_face_z
2.6997 -3.1926 -8.0062 0.1386 0.5816 0.8016
1.6805 3.8285 1.8116 0.4819 0.2010 -0.8529
0.1679 2.0280 8.4670 -0.2009 -0.0822 -0.9762
-2.1150 -2.7322 8.2255 -0.9222 -0.3826 -0.0562
-2.1948 -3.0704 7.3516 -0.9214 -0.3824 0.0690
-3.2343 -2.8357 1.3533 -0.5932 -0.5083 0.6243
1.7925 -1.1787 -9.9710 0.4825 0.4114 0.7733
4.4393 1.0282 -4.7158 0.5917 0.7726 -0.2302
-4.1395 2.4048 7.6789 -0.2862 -0.8078 -0.5154
-4.2567 -0.9998 -1.2348 -0.2427 -0.6893 0.6826
-5.1843 1.2960 5.1055 -0.3329 -0.9418 -0.0463
5.4826 -1.7815 -0.5922 0.0242 0.9603 -0.2780
4.8159 -3.5012 -5.1526 0.0240 0.9182 0.3953
-5.5005 2.7165 2.8170 -0.0256 -0.9993 -0.0280
5.2969 -3.7766 -0.0104 -0.2846 0.9583 -0.0276
3.8744 -4.7159 -4.2713 -0.2286 0.7727 0.5922
-5.3198 3.5345 -0.5536 0.2831 -0.9529 0.1087
2.1575 1.4769 6.5766 -0.0843 0.2796 -0.9564
4.4551 -2.3801 4.8498 -0.4080 0.7489 -0.5222
4.6574 -4.8466 0.2691 -0.4709 0.8665 0.1658
-4.2133 4.2293 -4.3334 0.6372 -0.7447 0.1984
3.7444 -3.6693 6.0144 -0.6770 0.6410 -0.3616
-1.8845 4.3880 -7.3684 0.9283 -0.3279 0.1755
-1.0684 -0.1090 10.4473 -0.6521 -0.2713 -0.7080
1.7881 1.7350 -9.7941 0.8636 0.3587 0.3544
-4.4630 2.3893 -4.8282 0.4077 -0.7506 0.5200
-2.3576 4.8454 4.7018 0.2852 -0.5231 -0.8032
